data_8103913
loop_
_publ_author_name
'Hartenbach, I.'
'Schleid, T.'

_publ_section_title
;
 M4.667Ch[Si O4]3 (M = Nd, Sm; Ch = O, S): structural comparison of two
 apatite-type lanthanoid chalcogenide ortho-oxosilicates
;
_journal_name_full 'Zeitschrift fuer Kristallographie (149,1979-)'
_journal_page_first 206
_journal_page_last 210
_journal_volume 220
_journal_year 2005
_chemical_formula_sum 'O13 Si3 Sm4.66'
_chemical_name_systematic 'Sm4.66 O (Si O4)3'
_space_group_IT_number 176
_symmetry_space_group_name_Hall '-P 6c'
_symmetry_space_group_name_H-M 'P 63/m'
_cell_angle_alpha 90
_cell_angle_beta 90
_cell_angle_gamma 120
_cell_formula_units_Z 2
_cell_length_a 9.4923
_cell_length_b 9.4923
_cell_length_c 6.9394
_cell_volume 541.496
_citation_journal_id_ASTM ZEKRDZ
_cod_data_source_file Hartenbach_ZEKRDZ_2005_1624.cif
_cod_data_source_block O13Si3Sm4.66
_cod_original_cell_volume 541.4963
_cod_database_code 8103913

loop_
_symmetry_equiv_pos_as_xyz
x,y,z
x-y,x,z+1/2
-y,x-y,z
-x,-y,z+1/2
-x+y,-x,z
y,-x+y,z+1/2
-x,-y,-z
-x+y,-x,-z-1/2
y,-x+y,-z
x,y,-z-1/2
x-y,x,-z
-y,x-y,-z-1/2

loop_
_atom_site_label
_atom_site_type_symbol
_atom_site_fract_x
_atom_site_fract_y
_atom_site_fract_z
_atom_site_occupancy
_atom_site_U_iso_or_equiv
Sm2 Sm+3 0.23189 0.99033 0.25 1 0.0
O4 O-2 0 0 0.25 1 0.0
O1 O-2 0.32 0.4867 0.25 1 0.0
O3 O-2 0.3437 0.2522 0.0632 1 0.0
O2 O-2 0.5984 0.4724 0.25 1 0.0
Si1 Si+4 0.3996 0.3711 0.25 1 0.0
Sm1 Sm+3 0.3333 0.6667 0.9998 0.829 0.0
